data_7224023
loop_
_publ_author_name
'Li, Yun'
'Wang, Ning'
'Huang, Jie-Yi'
'Zhang, Fei-Hua'
'Xiong, Yan-Ju'
'Cheng, Qian'
'Fang, Jie-Fang'
'Zhu, Fei-Fei'
'Long, Yi'
'Yue, Shan-Tang'

_publ_section_title
;
 KI-induced synthesis of highly connected 3D KI--LnIIIheterobimetallic
 MOFs: temperature-dependent structure and physical properties
;
_journal_issue 9
_journal_name_full CrystEngComm
_journal_page_first 1570
_journal_paper_doi 10.1039/C6CE00006A
_journal_volume 18
_journal_year 2016
_chemical_formula_moiety 'C59 H35 K O26 Tb3, 2H2O'
_chemical_formula_sum 'C59 H39 K O28 Tb3'
_chemical_formula_weight 1712.91
_space_group_crystal_system orthorhombic
_space_group_IT_number 62
_space_group_name_Hall '-P 2ac 2n'
_space_group_name_H-M_alt 'P n m a'
_symmetry_space_group_name_Hall '-P 2ac 2n'
_symmetry_space_group_name_H-M 'P n m a'
_atom_sites_solution_hydrogens geom
_atom_sites_solution_primary direct
_atom_sites_solution_secondary difmap
_audit_creation_method SHELXL-2014/7
_audit_update_record
;
2016-01-23 deposited with the CCDC.
2016-01-26 downloaded from the CCDC.
;
_cell_angle_alpha 90
_cell_angle_beta 90
_cell_angle_gamma 90
_cell_formula_units_Z 4
_cell_length_a 20.15(5)
_cell_length_b 30.14(7)
_cell_length_c 11.69(3)
_cell_measurement_reflns_used 1365
_cell_measurement_temperature 296(2)
_cell_measurement_theta_max 17.13
_cell_measurement_theta_min 2.42
_cell_volume 7100(3)
_computing_cell_refinement 'Bruker SAINT'
_computing_data_collection 'Bruker APEX2'
_computing_data_reduction 'Bruker SAINT'
_computing_molecular_graphics 'Bruker SHELXTL'
_computing_publication_material 'Bruker SHELXTL'
_computing_structure_refinement 'SHELXL-2014/7 (Sheldrick, 2014)'
_computing_structure_solution 'SHELXL-2014/7 (Sheldrick, 2014)'
_diffrn_ambient_temperature 296(2)
_diffrn_measured_fraction_theta_full 0.997
_diffrn_measured_fraction_theta_max 0.997
_diffrn_measurement_device_type 'Bruker APEX-II CCD'
_diffrn_measurement_method '\f and \w scans'
_diffrn_radiation_monochromator graphite
_diffrn_radiation_source 'fine-focus sealed tube'
_diffrn_radiation_type MoK\a
_diffrn_radiation_wavelength 0.71073
_diffrn_reflns_av_R_equivalents 0.1180
_diffrn_reflns_av_sigmaI/netI 0.0944
_diffrn_reflns_limit_h_max 23
_diffrn_reflns_limit_h_min -21
_diffrn_reflns_limit_k_max 36
_diffrn_reflns_limit_k_min -29
_diffrn_reflns_limit_l_max 13
_diffrn_reflns_limit_l_min -14
_diffrn_reflns_number 33152
_diffrn_reflns_theta_full 25.25
_diffrn_reflns_theta_max 25.25
_diffrn_reflns_theta_min 1.87
_exptl_absorpt_coefficient_mu 3.091
_exptl_absorpt_correction_T_max 0.462
_exptl_absorpt_correction_T_min 0.411
_exptl_absorpt_correction_type multi-scan
_exptl_absorpt_process_details SADABS
_exptl_crystal_colour colourless
_exptl_crystal_density_diffrn 1.611
_exptl_crystal_density_method 'not measured'
_exptl_crystal_description block
_exptl_crystal_F_000 3336
_exptl_crystal_size_max 0.30
_exptl_crystal_size_mid 0.28
_exptl_crystal_size_min 0.25
_refine_diff_density_max 1.670
_refine_diff_density_min -1.049
_refine_diff_density_rms 0.165
_refine_ls_extinction_method none
_refine_ls_goodness_of_fit_ref 1.001
_refine_ls_hydrogen_treatment mixed
_refine_ls_matrix_type full
_refine_ls_number_parameters 426
_refine_ls_number_reflns 6541
_refine_ls_number_restraints 3
_refine_ls_restrained_S_all 1.004
_refine_ls_R_factor_all 0.1133
_refine_ls_R_factor_gt 0.0609
_refine_ls_shift/su_max 0.000
_refine_ls_shift/su_mean 0.000
_refine_ls_structure_factor_coef Fsqd
_refine_ls_weighting_details 'calc w=1/[\s^2^(Fo^2^)+(0.0794P)^2^+0.4620P] where P=(Fo^2^+2Fc^2^)/3'
_refine_ls_weighting_scheme calc
_refine_ls_wR_factor_gt 0.1437
_refine_ls_wR_factor_ref 0.1690
_reflns_number_gt 3822
_reflns_number_total 6541
_reflns_threshold_expression >2sigma(I)
_cod_data_source_file c6ce00006a2.cif
_cod_data_source_block 3
_cod_depositor_comments 'Adding full bibliography for 7224021--7224024.cif.'
_cod_original_cell_volume 7100(30)
_cod_database_code 7224023
_audit_block_doi 10.5517/cc1jqk93
_shelx_shelxl_version_number 2014/7

loop_
_symmetry_equiv_pos_as_xyz
'x, y, z'
'-x+1/2, -y, z+1/2'
'-x, y+1/2, -z'
'x+1/2, -y+1/2, -z+1/2'
'-x, -y, -z'
'x-1/2, y, -z-1/2'
'x, -y-1/2, z'
'-x-1/2, y-1/2, z-1/2'

loop_
_atom_site_label
_atom_site_type_symbol
_atom_site_fract_x
_atom_site_fract_y
_atom_site_fract_z
_atom_site_U_iso_or_equiv
_atom_site_adp_type
_atom_site_occupancy
_atom_site_symmetry_multiplicity
_atom_site_calc_flag
_atom_site_refinement_flags
C1 C 0.4501(9) 0.2500 1.5222(16) 0.125(11) Uani 1 2 d S
H1 H 0.4152 0.2500 1.5742 0.149 Uiso 1 2 calc SR
C2 C 0.2729(7) 0.2500 1.0241(12) 0.052(4) Uani 1 2 d S
H2 H 0.2311 0.2500 0.9904 0.063 Uiso 1 2 calc SR
C3 C 0.6174(9) 0.2500 1.0051(15) 0.082(6) Uani 1 2 d S
H3 H 0.6485 0.2500 1.0639 0.098 Uiso 1 2 calc SR
C4 C 0.4620(6) 0.3231(4) 0.7754(9) 0.055(3) Uani 1 1 d .
C5 C 0.4619(5) 0.3717(3) 0.7332(9) 0.048(3) Uani 1 1 d .
C6 C 0.4032(6) 0.3901(4) 0.6756(10) 0.067(3) Uani 1 1 d .
H6 H 0.3682 0.3715 0.6565 0.080 Uiso 1 1 calc R
C7 C 0.3992(7) 0.4372(4) 0.6479(12) 0.090(5) Uani 1 1 d .
H7 H 0.3617 0.4484 0.6118 0.108 Uiso 1 1 calc R
C8 C 0.4531(9) 0.4664(5) 0.6764(13) 0.105(6) Uani 1 1 d .
C9 C 0.5123(8) 0.4491(4) 0.7334(13) 0.101(5) Uani 1 1 d .
H9 H 0.5471 0.4679 0.7533 0.122 Uiso 1 1 calc R
C10 C 0.5158(7) 0.4021(4) 0.7583(11) 0.074(4) Uani 1 1 d .
H10 H 0.5542 0.3909 0.7918 0.089 Uiso 1 1 calc R
C11 C 0.4800(10) 0.5487(5) 0.7026(18) 0.113(7) Uani 1 1 d .
C12 C 0.4756(11) 0.5559(6) 0.8188(16) 0.155(10) Uani 1 1 d .
H12 H 0.4542 0.5351 0.8645 0.186 Uiso 1 1 calc R
C13 C 0.5031(8) 0.5947(4) 0.8708(14) 0.099(5) Uani 1 1 d .
H13 H 0.4978 0.5991 0.9491 0.119 Uiso 1 1 calc R
C14 C 0.5390(6) 0.6272(4) 0.8042(9) 0.056(3) Uani 1 1 d .
C15 C 0.5437(7) 0.6181(6) 0.6857(10) 0.104(6) Uani 1 1 d .
H15 H 0.5667 0.6381 0.6398 0.124 Uiso 1 1 calc R
C16 C 0.5149(8) 0.5797(7) 0.6324(15) 0.116(6) Uani 1 1 d .
H16 H 0.5189 0.5751 0.5540 0.140 Uiso 1 1 calc R
C17 C 0.5665(6) 0.6713(4) 0.8553(14) 0.069(4) Uani 1 1 d .
C18 C 0.1702(5) 0.3282(4) 0.8768(9) 0.054(3) Uani 1 1 d .
C19 C 0.2060(6) 0.3694(3) 0.9246(9) 0.053(3) Uani 1 1 d .
C20 C 0.1710(7) 0.4042(5) 0.9821(14) 0.101(5) Uani 1 1 d .
H20 H 0.1256 0.4016 0.9947 0.121 Uiso 1 1 calc R
C21 C 0.2066(7) 0.4439(4) 1.0213(14) 0.109(6) Uani 1 1 d .
H21 H 0.1830 0.4668 1.0557 0.131 Uiso 1 1 calc R
C22 C 0.2754(7) 0.4479(4) 1.0080(12) 0.076(4) Uani 1 1 d .
C23 C 0.3128(7) 0.4135(4) 0.9547(11) 0.072(4) Uani 1 1 d .
H23 H 0.3586 0.4160 0.9472 0.087 Uiso 1 1 calc R
C24 C 0.2783(6) 0.3742(4) 0.9119(10) 0.066(3) Uani 1 1 d .
H24 H 0.3024 0.3518 0.8761 0.079 Uiso 1 1 calc R
C25 C 0.2898(7) 0.5317(4) 1.0153(12) 0.075(4) Uani 1 1 d .
C26 C 0.2659(8) 0.5400(5) 0.9007(13) 0.099(5) Uani 1 1 d .
H26 H 0.2622 0.5167 0.8491 0.119 Uiso 1 1 calc R
C27 C 0.2480(8) 0.5835(5) 0.8663(12) 0.105(6) Uani 1 1 d .
H27 H 0.2333 0.5883 0.7919 0.127 Uiso 1 1 calc R
C28 C 0.2522(6) 0.6211(4) 0.9459(10) 0.065(3) Uani 1 1 d .
C29 C 0.2755(6) 0.6129(4) 1.0579(10) 0.075(4) Uani 1 1 d .
H29 H 0.2780 0.6363 1.1097 0.090 Uiso 1 1 calc R
C30 C 0.2961(6) 0.5677(4) 1.0951(11) 0.067(3) Uani 1 1 d .
H30 H 0.3126 0.5629 1.1683 0.081 Uiso 1 1 calc R
C31 C 0.2298(6) 0.6688(5) 0.9053(12) 0.075(4) Uani 1 1 d .
K1 K 0.29117(16) 0.2500 0.6827(3) 0.0505(8) Uani 1 2 d S
O1 O 0.5036(6) 0.2500 1.5764(10) 0.073(3) Uani 1 2 d S
O2 O 0.4292(7) 0.2500 1.4327(11) 0.108(5) Uani 1 2 d S
O3 O 0.2738(5) 0.2500 1.1321(10) 0.083(4) Uani 1 2 d S
O4 O 0.3230(5) 0.2500 0.9541(9) 0.070(3) Uani 1 2 d S
O5 O 0.5537(5) 0.2500 1.0341(8) 0.065(3) Uani 1 2 d S
O6 O 0.6394(6) 0.2500 0.9014(9) 0.085(4) Uani 1 2 d S
O7 O 0.4046(4) 0.3005(3) 0.7830(6) 0.061(2) Uani 1 1 d .
O8 O 0.5182(3) 0.3024(2) 0.8093(5) 0.0501(18) Uani 1 1 d .
O9 O 0.4458(8) 0.5127(3) 0.6418(13) 0.193(8) Uani 1 1 d .
O10 O 0.5612(5) 0.6769(3) 0.9667(10) 0.103(3) Uani 1 1 d .
O11 O 0.5910(7) 0.6998(4) 0.7897(12) 0.191(8) Uani 1 1 d .
O12 O 0.1121(7) 0.3149(4) 0.9222(10) 0.138(3) Uani 1 1 d .
O13 O 0.1953(4) 0.3034(3) 0.7920(7) 0.071(2) Uani 1 1 d .
O14 O 0.3113(5) 0.4874(3) 1.0540(9) 0.097(3) Uani 1 1 d .
O15 O 0.2072(7) 0.6987(3) 0.9736(8) 0.120(4) Uani 1 1 d .
O16 O 0.2271(11) 0.6793(5) 0.8029(10) 0.272(13) Uani 1 1 d .
O1W O 0.0768(6) 0.2785(3) 0.1800(9) 0.138(3) Uani 1 1 d D
Tb1 Tb 0.33360(3) 0.2500 1.30708(6) 0.0454(2) Uani 1 2 d S
Tb2 Tb 0.44326(3) 0.2500 0.94581(6) 0.0431(2) Uani 1 2 d S
Tb3 Tb 0.09447(3) 0.2500 0.78886(6) 0.0454(2) Uani 1 2 d S
H1W H 0.1120 0.2953 0.2021 0.06(3) Uiso 1 1 d RD
H2W H 0.0966 0.2500 0.1683 0.00(2) Uiso 1 2 d SRD

loop_
_atom_site_aniso_label
_atom_site_aniso_U_11
_atom_site_aniso_U_22
_atom_site_aniso_U_33
_atom_site_aniso_U_23
_atom_site_aniso_U_13
_atom_site_aniso_U_12
C1 0.033(12) 0.30(4) 0.038(11) 0.000 0.006(9) 0.000
C2 0.029(9) 0.090(13) 0.038(9) 0.000 0.002(7) 0.000
C3 0.060(13) 0.134(18) 0.051(11) 0.000 -0.003(9) 0.000
C4 0.060(8) 0.054(7) 0.051(7) 0.000(6) 0.007(6) 0.007(6)
C5 0.050(7) 0.042(6) 0.051(6) 0.000(5) -0.005(5) 0.008(5)
C6 0.060(8) 0.071(9) 0.070(8) 0.007(7) -0.016(6) 0.001(6)
C7 0.116(13) 0.057(9) 0.096(10) 0.002(8) -0.049(9) -0.001(8)
C8 0.147(15) 0.052(9) 0.116(13) -0.004(8) -0.084(11) 0.007(9)
C9 0.139(15) 0.043(8) 0.122(12) 0.004(8) -0.071(11) -0.015(8)
C10 0.076(10) 0.065(9) 0.081(9) 0.001(7) -0.024(7) 0.007(7)
C11 0.149(17) 0.047(9) 0.145(17) 0.000(10) -0.096(14) 0.025(10)
C12 0.24(3) 0.105(14) 0.115(15) 0.050(12) -0.067(15) -0.107(16)
C13 0.120(13) 0.079(10) 0.099(11) 0.014(9) 0.008(10) -0.046(9)
C14 0.056(7) 0.058(8) 0.056(7) 0.002(6) 0.000(6) -0.006(6)
C15 0.094(11) 0.179(18) 0.037(7) -0.009(9) 0.016(7) -0.045(11)
C16 0.108(14) 0.145(17) 0.096(13) -0.059(13) -0.016(11) 0.018(12)
C17 0.054(8) 0.045(8) 0.107(11) 0.016(8) -0.003(7) -0.012(6)
C18 0.049(7) 0.063(8) 0.049(7) 0.010(6) 0.005(6) 0.003(6)
C19 0.066(8) 0.045(7) 0.049(7) -0.008(5) 0.007(6) 0.010(6)
C20 0.073(10) 0.085(11) 0.146(14) -0.043(10) 0.005(9) 0.016(8)
C21 0.067(10) 0.071(10) 0.191(17) -0.073(11) -0.003(10) 0.015(8)
C22 0.066(10) 0.063(9) 0.098(10) -0.013(8) -0.008(8) -0.001(7)
C23 0.066(9) 0.055(8) 0.095(10) -0.007(7) -0.017(7) 0.017(7)
C24 0.052(8) 0.061(8) 0.085(9) -0.030(7) 0.003(6) -0.005(6)
C25 0.076(9) 0.052(8) 0.096(11) -0.009(7) -0.021(8) 0.004(7)
C26 0.126(14) 0.084(12) 0.087(11) -0.032(9) -0.019(10) 0.021(10)
C27 0.131(14) 0.117(14) 0.068(10) -0.023(9) -0.023(9) 0.057(11)
C28 0.057(8) 0.076(9) 0.062(8) 0.005(7) 0.008(6) 0.006(6)
C29 0.091(10) 0.061(8) 0.072(9) -0.007(7) -0.033(7) -0.001(7)
C30 0.082(9) 0.044(7) 0.076(8) -0.010(6) -0.028(7) 0.012(6)
C31 0.046(8) 0.119(13) 0.060(8) 0.022(9) 0.013(6) 0.034(7)
K1 0.0411(19) 0.052(2) 0.059(2) 0.000 0.0044(16) 0.000
O1 0.046(7) 0.089(9) 0.084(8) 0.000 0.001(6) 0.000
O2 0.078(10) 0.186(16) 0.061(9) 0.000 -0.029(7) 0.000
O3 0.061(8) 0.133(12) 0.055(8) 0.000 -0.002(6) 0.000
O4 0.050(7) 0.092(9) 0.069(7) 0.000 0.001(6) 0.000
O5 0.028(6) 0.120(10) 0.048(6) 0.000 0.001(5) 0.000
O6 0.083(9) 0.144(12) 0.029(6) 0.000 0.002(6) 0.000
O7 0.049(5) 0.070(5) 0.066(5) 0.015(4) -0.009(4) -0.001(4)
O8 0.049(5) 0.044(4) 0.057(4) 0.003(3) -0.008(4) 0.006(3)
O9 0.296(18) 0.052(7) 0.231(14) -0.006(8) -0.215(14) 0.013(8)
O10 0.077(7) 0.112(8) 0.119(9) -0.057(7) 0.002(6) -0.006(6)
O11 0.199(15) 0.166(12) 0.208(14) 0.127(11) -0.108(11) -0.139(11)
O12 0.156(8) 0.144(8) 0.113(6) -0.028(5) 0.024(6) 0.001(6)
O13 0.054(5) 0.067(5) 0.091(6) -0.029(5) 0.023(4) -0.015(4)
O14 0.102(7) 0.054(6) 0.133(8) -0.020(5) -0.050(6) 0.014(5)
O15 0.234(14) 0.053(6) 0.071(7) -0.013(5) -0.060(8) 0.009(7)
O16 0.50(3) 0.245(17) 0.075(8) 0.057(10) 0.084(12) 0.28(2)
O1W 0.156(8) 0.144(8) 0.113(6) -0.028(5) 0.024(6) 0.001(6)
Tb1 0.0376(4) 0.0595(5) 0.0391(4) 0.000 -0.0041(3) 0.000
Tb2 0.0369(4) 0.0491(5) 0.0433(4) 0.000 0.0009(3) 0.000
Tb3 0.0335(4) 0.0632(5) 0.0396(4) 0.000 0.0025(3) 0.000

loop_
_atom_type_symbol
_atom_type_description
_atom_type_scat_dispersion_real
_atom_type_scat_dispersion_imag
_atom_type_scat_source
C C 0.0033 0.0016 'International Tables Vol C Tables 4.2.6.8 and 6.1.1.4'
H H 0.0000 0.0000 'International Tables Vol C Tables 4.2.6.8 and 6.1.1.4'
N N 0.0061 0.0033 'International Tables Vol C Tables 4.2.6.8 and 6.1.1.4'
O O 0.0106 0.0060 'International Tables Vol C Tables 4.2.6.8 and 6.1.1.4'
K K 0.2009 0.2494 'International Tables Vol C Tables 4.2.6.8 and 6.1.1.4'
Tb Tb -0.1723 4.1537 'International Tables Vol C Tables 4.2.6.8 and 6.1.1.4'

loop_
_geom_angle_atom_site_label_1
_geom_angle_atom_site_label_2
_geom_angle_atom_site_label_3
_geom_angle
_geom_angle_site_symmetry_1
_geom_angle_site_symmetry_3
O2 C1 O1 142.4(19) . .
O2 C1 H1 108.8 . .
O1 C1 H1 108.8 . .
O3 C2 O4 128.2(14) . .
O3 C2 H2 115.9 . .
O4 C2 H2 115.9 . .
O6 C3 O5 124.8(16) . .
O6 C3 H3 117.6 . .
O5 C3 H3 117.6 . .
O7 C4 O8 117.8(9) . .
O7 C4 C5 120.0(10) . .
O8 C4 C5 122.1(10) . .
C10 C5 C6 117.2(10) . .
C10 C5 C4 122.2(10) . .
C6 C5 C4 120.3(10) . .
C7 C6 C5 120.9(11) . .
C7 C6 H6 119.5 . .
C5 C6 H6 119.5 . .
C8 C7 C6 120.1(12) . .
C8 C7 H7 119.9 . .
C6 C7 H7 119.9 . .
C7 C8 C9 120.4(12) . .
C7 C8 O9 116.3(12) . .
C9 C8 O9 123.3(13) . .
C10 C9 C8 118.6(12) . .
C10 C9 H9 120.7 . .
C8 C9 H9 120.7 . .
C9 C10 C5 122.8(12) . .
C9 C10 H10 118.6 . .
C5 C10 H10 118.6 . .
C12 C11 C16 119.6(15) . .
C12 C11 O9 124(2) . .
C16 C11 O9 115.8(18) . .
C11 C12 C13 121.6(15) . .
C11 C12 H12 119.2 . .
C13 C12 H12 119.2 . .
C12 C13 C14 121.3(14) . .
C12 C13 H13 119.4 . .
C14 C13 H13 119.4 . .
C15 C14 C13 115.5(12) . .
C15 C14 C17 121.1(12) . .
C13 C14 C17 123.3(11) . .
C14 C15 C16 123.6(14) . .
C14 C15 H15 118.2 . .
C16 C15 H15 118.2 . .
C11 C16 C15 118.4(15) . .
C11 C16 H16 120.8 . .
C15 C16 H16 120.8 . .
O11 C17 O10 123.4(14) . .
O11 C17 C14 119.3(14) . .
O10 C17 C14 117.3(11) . .
O13 C18 O12 116.8(11) . .
O13 C18 C19 122.8(9) . .
O12 C18 C19 120.3(10) . .
C20 C19 C24 117.5(11) . .
C20 C19 C18 122.1(11) . .
C24 C19 C18 120.4(9) . .
C19 C20 C21 120.3(13) . .
C19 C20 H20 119.9 . .
C21 C20 H20 119.9 . .
C22 C21 C20 121.2(12) . .
C22 C21 H21 119.4 . .
C20 C21 H21 119.4 . .
C21 C22 C23 120.6(12) . .
C21 C22 O14 120.5(11) . .
C23 C22 O14 118.8(12) . .
C22 C23 C24 119.2(12) . .
C22 C23 H23 120.4 . .
C24 C23 H23 120.4 . .
C23 C24 C19 121.1(10) . .
C23 C24 H24 119.5 . .
C19 C24 H24 119.5 . .
C30 C25 C26 119.9(11) . .
C30 C25 O14 117.4(11) . .
C26 C25 O14 122.7(11) . .
C27 C26 C25 120.6(13) . .
C27 C26 H26 119.7 . .
C25 C26 H26 119.7 . .
C26 C27 C28 121.3(13) . .
C26 C27 H27 119.4 . .
C28 C27 H27 119.4 . .
C29 C28 C27 118.1(12) . .
C29 C28 C31 122.2(11) . .
C27 C28 C31 119.7(11) . .
C28 C29 C30 121.5(11) . .
C28 C29 H29 119.3 . .
C30 C29 H29 119.3 . .
C25 C30 C29 118.6(11) . .
C25 C30 H30 120.7 . .
C29 C30 H30 120.7 . .
O16 C31 O15 113.9(13) . .
O16 C31 C28 122.3(13) . .
O15 C31 C28 123.6(11) . .
O16 C31 Tb1 53.3(7) . 2_564
O15 C31 Tb1 60.9(7) . 2_564
C28 C31 Tb1 169.2(9) . 2_564
O13 K1 O13 69.6(4) . 7_565
O13 K1 O15 134.1(3) . 8_655
O13 K1 O15 94.9(3) 7_565 8_655
O13 K1 O15 94.9(3) . 2_564
O13 K1 O15 134.1(3) 7_565 2_564
O15 K1 O15 64.6(4) 8_655 2_564
O13 K1 O7 93.2(3) . .
O13 K1 O7 129.6(3) 7_565 .
O15 K1 O7 126.5(3) 8_655 .
O15 K1 O7 92.9(3) 2_564 .
O13 K1 O7 129.6(3) . 7_565
O13 K1 O7 93.2(3) 7_565 7_565
O15 K1 O7 92.9(3) 8_655 7_565
O15 K1 O7 126.5(3) 2_564 7_565
O7 K1 O7 61.3(3) . 7_565
O13 K1 O6 59.1(2) . 6_557
O13 K1 O6 59.1(2) 7_565 6_557
O15 K1 O6 75.7(3) 8_655 6_557
O15 K1 O6 75.7(3) 2_564 6_557
O7 K1 O6 148.11(18) . 6_557
O7 K1 O6 148.11(18) 7_565 6_557
O13 K1 O4 72.0(3) . .
O13 K1 O4 72.0(3) 7_565 .
O15 K1 O4 145.7(2) 8_655 .
O15 K1 O4 145.7(2) 2_564 .
O7 K1 O4 57.5(2) . .
O7 K1 O4 57.5(2) 7_565 .
O6 K1 O4 119.2(3) 6_557 .
O13 K1 Tb1 125.1(2) . 1_554
O13 K1 Tb1 125.1(2) 7_565 1_554
O15 K1 Tb1 33.7(2) 8_655 1_554
O15 K1 Tb1 33.7(2) 2_564 1_554
O7 K1 Tb1 103.83(19) . 1_554
O7 K1 Tb1 103.83(19) 7_565 1_554
O6 K1 Tb1 83.2(2) 6_557 1_554
O4 K1 Tb1 157.5(2) . 1_554
C1 O1 Tb3 169.8(11) . 6_658
C1 O2 Tb1 149.3(14) . .
C2 O3 Tb1 150.4(10) . .
C2 O4 Tb2 143.3(10) . .
C2 O4 K1 117.6(9) . .
Tb2 O4 K1 99.1(4) . .
C3 O5 Tb2 140.4(10) . .
C3 O6 Tb3 137.8(12) . 6_657
C3 O6 K1 127.8(11) . 6_657
Tb3 O6 K1 94.3(4) 6_657 6_657
C4 O7 Tb2 95.1(6) . .
C4 O7 K1 153.0(7) . .
Tb2 O7 K1 102.9(3) . .
C4 O8 Tb3 132.5(6) . 6_657
C4 O8 Tb2 88.5(6) . .
Tb3 O8 Tb2 104.3(3) 6_657 .
C8 O9 C11 121.6(10) . .
C17 O10 Tb2 122.3(9) . 5_667
C17 O11 Tb1 163.9(10) . 5_667
C18 O12 Tb3 96.4(8) . .
C18 O13 Tb3 93.6(6) . .
C18 O13 K1 155.7(7) . .
Tb3 O13 K1 100.2(3) . .
C25 O14 C22 118.0(9) . .
C31 O15 Tb1 93.7(7) . 2_564
C31 O15 K1 153.4(9) . 2_565
Tb1 O15 K1 108.5(4) 2_564 2_565
C31 O16 Tb1 102.9(9) . 2_564
O1W O1W H1W 123.8 7_565 .
O1W O1W H2W 26.2 7_565 .
H1W O1W H2W 102.4 . .
O3 Tb1 O2 157.8(4) . .
O3 Tb1 O11 85.2(4) . 5_667
O2 Tb1 O11 77.6(4) . 5_667
O3 Tb1 O11 85.2(4) . 3_647
O2 Tb1 O11 77.6(4) . 3_647
O11 Tb1 O11 77.2(9) 5_667 3_647
O3 Tb1 O16 74.4(3) . 8_656
O2 Tb1 O16 114.1(4) . 8_656
O11 Tb1 O16 147.5(6) 5_667 8_656
O11 Tb1 O16 76.2(7) 3_647 8_656
O3 Tb1 O16 74.4(3) . 2_565
O2 Tb1 O16 114.1(4) . 2_565
O11 Tb1 O16 76.2(7) 5_667 2_565
O11 Tb1 O16 147.5(6) 3_647 2_565
O16 Tb1 O16 120.3(12) 8_656 2_565
O3 Tb1 O15 118.8(4) . 2_565
O2 Tb1 O15 78.4(4) . 2_565
O11 Tb1 O15 100.1(5) 5_667 2_565
O11 Tb1 O15 155.8(4) 3_647 2_565
O16 Tb1 O15 111.8(5) 8_656 2_565
O16 Tb1 O15 49.2(3) 2_565 2_565
O3 Tb1 O15 118.8(4) . 8_656
O2 Tb1 O15 78.4(4) . 8_656
O11 Tb1 O15 155.8(4) 5_667 8_656
O11 Tb1 O15 100.1(5) 3_647 8_656
O16 Tb1 O15 49.2(3) 8_656 8_656
O16 Tb1 O15 111.8(5) 2_565 8_656
O15 Tb1 O15 72.4(4) 2_565 8_656
O3 Tb1 C31 96.6(3) . 8_656
O2 Tb1 C31 96.1(3) . 8_656
O11 Tb1 C31 163.3(5) 5_667 8_656
O11 Tb1 C31 86.3(5) 3_647 8_656
O16 Tb1 C31 23.8(3) 8_656 8_656
O16 Tb1 C31 120.3(6) 2_565 8_656
O15 Tb1 C31 93.6(4) 2_565 8_656
O15 Tb1 C31 25.5(3) 8_656 8_656
O3 Tb1 C31 96.6(3) . 2_565
O2 Tb1 C31 96.1(3) . 2_565
O11 Tb1 C31 86.3(5) 5_667 2_565
O11 Tb1 C31 163.3(5) 3_647 2_565
O16 Tb1 C31 120.3(6) 8_656 2_565
O16 Tb1 C31 23.8(3) 2_565 2_565
O15 Tb1 C31 25.5(3) 2_565 2_565
O15 Tb1 C31 93.6(4) 8_656 2_565
C31 Tb1 C31 109.9(6) 8_656 2_565
O3 Tb1 K1 138.5(3) . 1_556
O2 Tb1 K1 63.7(4) . 1_556
O11 Tb1 K1 125.3(3) 5_667 1_556
O11 Tb1 K1 125.3(3) 3_647 1_556
O16 Tb1 K1 85.7(3) 8_656 1_556
O16 Tb1 K1 85.7(3) 2_565 1_556
O15 Tb1 K1 37.8(2) 2_565 1_556
O15 Tb1 K1 37.8(2) 8_656 1_556
C31 Tb1 K1 62.7(3) 8_656 1_556
C31 Tb1 K1 62.7(3) 2_565 1_556
O4 Tb2 O10 86.9(2) . 5_667
O4 Tb2 O10 86.9(2) . 3_647
O10 Tb2 O10 130.1(6) 5_667 3_647
O4 Tb2 O5 152.8(4) . .
O10 Tb2 O5 81.8(2) 5_667 .
O10 Tb2 O5 81.8(2) 3_647 .
O4 Tb2 O7 74.1(3) . 7_565
O10 Tb2 O7 147.2(3) 5_667 7_565
O10 Tb2 O7 76.3(4) 3_647 7_565
O5 Tb2 O7 126.1(2) . 7_565
O4 Tb2 O7 74.1(3) . .
O10 Tb2 O7 76.3(4) 5_667 .
O10 Tb2 O7 147.2(3) 3_647 .
O5 Tb2 O7 126.1(2) . .
O7 Tb2 O7 73.0(4) 7_565 .
O4 Tb2 O8 125.6(2) . 7_565
O10 Tb2 O8 142.9(3) 5_667 7_565
O10 Tb2 O8 74.9(3) 3_647 7_565
O5 Tb2 O8 75.0(3) . 7_565
O7 Tb2 O8 52.0(3) 7_565 7_565
O7 Tb2 O8 94.5(3) . 7_565
O4 Tb2 O8 125.6(2) . .
O10 Tb2 O8 74.9(3) 5_667 .
O10 Tb2 O8 142.9(3) 3_647 .
O5 Tb2 O8 75.0(3) . .
O7 Tb2 O8 94.5(3) 7_565 .
O7 Tb2 O8 52.0(3) . .
O8 Tb2 O8 71.4(3) 7_565 .
O4 Tb2 C4 98.8(3) . 7_565
O10 Tb2 C4 162.1(4) 5_667 7_565
O10 Tb2 C4 67.5(4) 3_647 7_565
O5 Tb2 C4 99.5(3) . 7_565
O7 Tb2 C4 26.6(3) 7_565 7_565
O7 Tb2 C4 88.9(3) . 7_565
O8 Tb2 C4 26.9(3) 7_565 7_565
O8 Tb2 C4 88.1(3) . 7_565
O6 Tb3 O1 152.8(4) 6_557 6_558
O6 Tb3 O8 78.8(3) 6_557 4_456
O1 Tb3 O8 80.3(3) 6_558 4_456
O6 Tb3 O8 78.8(3) 6_557 6_557
O1 Tb3 O8 80.3(3) 6_558 6_557
O8 Tb3 O8 78.9(4) 4_456 6_557
O6 Tb3 O12 121.2(3) 6_557 .
O1 Tb3 O12 72.8(3) 6_558 .
O8 Tb3 O12 149.8(3) 4_456 .
O8 Tb3 O12 83.1(4) 6_557 .
O6 Tb3 O12 121.2(3) 6_557 7_565
O1 Tb3 O12 72.8(3) 6_558 7_565
O8 Tb3 O12 83.1(4) 4_456 7_565
O8 Tb3 O12 149.8(3) 6_557 7_565
O12 Tb3 O12 101.5(6) . 7_565
O6 Tb3 O13 73.6(3) 6_557 .
O1 Tb3 O13 125.8(3) 6_558 .
O8 Tb3 O13 152.4(2) 4_456 .
O8 Tb3 O13 95.6(3) 6_557 .
O12 Tb3 O13 53.2(3) . .
O12 Tb3 O13 111.2(4) 7_565 .
O6 Tb3 O13 73.6(3) 6_557 7_565
O1 Tb3 O13 125.8(3) 6_558 7_565
O8 Tb3 O13 95.6(3) 4_456 7_565
O8 Tb3 O13 152.4(2) 6_557 7_565
O12 Tb3 O13 111.2(4) . 7_565
O12 Tb3 O13 53.2(3) 7_565 7_565
O13 Tb3 O13 76.7(4) . 7_565
O6 Tb3 C18 97.2(3) 6_557 7_565
O1 Tb3 C18 99.4(3) 6_558 7_565
O8 Tb3 C18 88.5(3) 4_456 7_565
O8 Tb3 C18 167.3(3) 6_557 7_565
O12 Tb3 C18 109.1(4) . 7_565
O12 Tb3 C18 26.6(3) 7_565 7_565
O13 Tb3 C18 94.8(3) . 7_565
O13 Tb3 C18 26.6(2) 7_565 7_565

loop_
_geom_bond_atom_site_label_1
_geom_bond_atom_site_label_2
_geom_bond_distance
_geom_bond_site_symmetry_2
C1 O2 1.128(19) .
C1 O1 1.25(2) .
C1 H1 0.9300 .
C2 O3 1.262(16) .
C2 O4 1.299(16) .
C2 H2 0.9300 .
C3 O6 1.290(19) .
C3 O5 1.327(19) .
C3 H3 0.9300 .
C4 O7 1.346(13) .
C4 O8 1.353(13) .
C4 C5 1.547(14) .
C5 C10 1.450(16) .
C5 C6 1.469(15) .
C6 C7 1.459(16) .
C6 H6 0.9300 .
C7 C8 1.436(19) .
C7 H7 0.9300 .
C8 C9 1.461(18) .
C8 O9 1.463(16) .
C9 C10 1.448(16) .
C9 H9 0.9300 .
C10 H10 0.9300 .
C11 C12 1.38(2) .
C11 C16 1.43(2) .
C11 O9 1.468(17) .
C12 C13 1.43(2) .
C12 H12 0.9300 .
C13 C14 1.446(16) .
C13 H13 0.9300 .
C14 C15 1.415(15) .
C14 C17 1.561(17) .
C15 C16 1.44(2) .
C15 H15 0.9300 .
C16 H16 0.9300 .
C17 O11 1.254(15) .
C17 O10 1.317(16) .
C18 O13 1.342(12) .
C18 O12 1.347(15) .
C18 C19 1.539(15) .
C19 C20 1.431(16) .
C19 C24 1.471(15) .
C20 C21 1.468(18) .
C20 H20 0.9300 .
C21 C22 1.400(18) .
C21 H21 0.9300 .
C22 C23 1.426(16) .
C22 O14 1.494(14) .
C23 C24 1.461(15) .
C23 H23 0.9300 .
C24 H24 0.9300 .
C25 C30 1.436(15) .
C25 C26 1.446(18) .
C25 O14 1.474(14) .
C26 C27 1.418(18) .
C26 H26 0.9300 .
C27 C28 1.469(17) .
C27 H27 0.9300 .
C28 C29 1.412(15) .
C28 C31 1.580(17) .
C29 C30 1.491(15) .
C29 H29 0.9300 .
C30 H30 0.9300 .
C31 O16 1.239(15) .
C31 O15 1.287(14) .
C31 Tb1 2.990(14) 2_564
K1 O13 2.819(9) .
K1 O13 2.819(9) 7_565
K1 O15 2.891(11) 8_655
K1 O15 2.891(11) 2_564
K1 O7 2.985(9) .
K1 O7 2.985(9) 7_565
K1 O6 3.212(15) 6_557
K1 O4 3.236(14) .
K1 Tb1 4.472(11) 1_554
O1 Tb3 2.415(13) 6_658
O2 Tb1 2.421(13) .
O3 Tb1 2.373(12) .
O4 Tb2 2.425(13) .
O5 Tb2 2.453(11) .
O6 Tb3 2.400(12) 6_657
O6 K1 3.212(15) 6_657
O7 Tb2 2.558(8) .
O8 Tb3 2.484(8) 6_657
O8 Tb2 2.705(8) .
O10 Tb2 2.431(10) 5_667
O11 Tb1 2.423(11) 5_667
O12 Tb3 2.527(12) .
O13 Tb3 2.592(9) .
O15 Tb1 2.617(10) 2_564
O15 K1 2.891(11) 2_565
O16 Tb1 2.458(12) 2_564
O1W O1W 1.72(2) 7_565
O1W H1W 0.9091 .
O1W H2W 0.9571 .
Tb1 O11 2.423(11) 5_667
Tb1 O11 2.423(11) 3_647
Tb1 O16 2.458(12) 8_656
Tb1 O16 2.458(12) 2_565
Tb1 O15 2.617(10) 2_565
Tb1 O15 2.617(10) 8_656
Tb1 C31 2.990(14) 8_656
Tb1 C31 2.990(14) 2_565
Tb1 K1 4.472(11) 1_556
Tb2 O10 2.431(10) 5_667
Tb2 O10 2.431(10) 3_647
Tb2 O7 2.558(8) 7_565
Tb2 O8 2.705(8) 7_565
Tb2 C4 2.993(12) 7_565
Tb3 O6 2.400(12) 6_557
Tb3 O1 2.415(13) 6_558
Tb3 O8 2.484(8) 4_456
Tb3 O8 2.484(8) 6_557
Tb3 O12 2.527(12) 7_565
Tb3 O13 2.592(9) 7_565
Tb3 C18 2.992(13) 7_565
